data_1516450
loop_
_publ_author_name
'Jim\'enez, M. Victoria'
'P\'erez-Torrente, Jes\'us J.'
'Bartolom\'e, M. Isabel'
'Vispe, Eugenio'
'Lahoz, Fernando J.'
'Oro, Luis A.'

_publ_section_title
;
 Cationic Rhodium Complexes with Hemilabile Phosphine Ligands as
 Polymerization Catalyst for High Molecular Weight Stereoregular
 Poly(phenylacetylene)
;
_journal_issue 21
_journal_name_full Macromolecules
_journal_page_first 8146
_journal_paper_doi 10.1021/ma901549g
_journal_volume 42
_journal_year 2009
_chemical_formula_moiety 'C29 H28 F4 N P Rh, C H Cl3, B F4'
_chemical_formula_sum 'C30 H29 B Cl3 F8 N P Rh'
_chemical_formula_weight 806.58
_chemical_name_systematic
;
 ?
;
_space_group_IT_number 14
_symmetry_cell_setting monoclinic
_symmetry_space_group_name_Hall '-P 2yn'
_symmetry_space_group_name_H-M 'P 1 21/n 1'
_atom_sites_solution_hydrogens geom
_atom_sites_solution_primary direct
_atom_sites_solution_secondary difmap
_audit_creation_method SHELXL-97
_cell_angle_alpha 90.00
_cell_angle_beta 93.830(3)
_cell_angle_gamma 90.00
_cell_formula_units_Z 4
_cell_length_a 12.355(2)
_cell_length_b 19.720(3)
_cell_length_c 12.934(2)
_cell_measurement_reflns_used 2479
_cell_measurement_temperature 100(2)
_cell_measurement_theta_max 23.31
_cell_measurement_theta_min 2.207
_cell_volume 3144.2(9)
_computing_cell_refinement 'SAINT+ v. 6.45 (Bruker AXS, 2003)'
_computing_data_collection 'SMART v. 5.611 (Bruker AXS, 2000)'
_computing_data_reduction 'SAINT+ v. 6.45 (Bruker AXS, 2003)'
_computing_molecular_graphics 'XP program, SHELXTL v6.12, Bruker2000'
_computing_publication_material 'XCIF program, SHELXTLv6.12, BrukerAXS'
_computing_structure_refinement 'SHELXL-97 (Sheldrick, 1997)'
_computing_structure_solution 'SHELXS-97 (Sheldrick, 1990)'
_diffrn_ambient_temperature 100(2)
_diffrn_detector_area_resol_mean 8.26
_diffrn_measured_fraction_theta_full 0.986
_diffrn_measured_fraction_theta_max 0.914
_diffrn_measurement_device_type 'Bruker SMART APEX CCD sysyem'
_diffrn_measurement_method '\w rotations with narrow frames'
_diffrn_radiation_monochromator graphite
_diffrn_radiation_source 'fine-focus sealed tube'
_diffrn_radiation_type MoK\a
_diffrn_radiation_wavelength 0.71073
_diffrn_reflns_av_R_equivalents 0.0654
_diffrn_reflns_av_sigmaI/netI 0.0940
_diffrn_reflns_limit_h_max 15
_diffrn_reflns_limit_h_min -16
_diffrn_reflns_limit_k_max 25
_diffrn_reflns_limit_k_min -16
_diffrn_reflns_limit_l_max 16
_diffrn_reflns_limit_l_min -14
_diffrn_reflns_number 20465
_diffrn_reflns_theta_full 27.50
_diffrn_reflns_theta_max 28.70
_diffrn_reflns_theta_min 1.89
_diffrn_standards_decay_% 'no decay'
_exptl_absorpt_coefficient_mu 0.920
_exptl_absorpt_correction_T_max 0.969
_exptl_absorpt_correction_T_min 0.849
_exptl_absorpt_correction_type multi-scan
_exptl_absorpt_process_details
;
 SADABS: Area-Detector Absorption Correction. (1996)  Bruker-AXS
 within SAINT+ package, v. 6.45.
;
_exptl_crystal_colour yellow
_exptl_crystal_density_diffrn 1.704
_exptl_crystal_density_method 'not measured'
_exptl_crystal_description block
_exptl_crystal_F_000 1616
_exptl_crystal_size_max 0.163
_exptl_crystal_size_mid 0.058
_exptl_crystal_size_min 0.045
_refine_diff_density_max 1.031
_refine_diff_density_min -0.852
_refine_diff_density_rms 0.130
_refine_ls_extinction_method none
_refine_ls_goodness_of_fit_ref 1.027
_refine_ls_hydrogen_treatment mixed
_refine_ls_matrix_type full
_refine_ls_number_parameters 410
_refine_ls_number_reflns 7435
_refine_ls_number_restraints 0
_refine_ls_restrained_S_all 1.027
_refine_ls_R_factor_all 0.1027
_refine_ls_R_factor_gt 0.0537
_refine_ls_shift/su_max 0.000
_refine_ls_shift/su_mean 0.000
_refine_ls_structure_factor_coef Fsqd
_refine_ls_weighting_details 'calc w=1/[\s^2^(Fo^2^)+(0.0572P)^2^+1.2283P] where P=(Fo^2^+2Fc^2^)/3'
_refine_ls_weighting_scheme calc
_refine_ls_wR_factor_gt 0.1122
_refine_ls_wR_factor_ref 0.1313
_reflns_number_gt 4813
_reflns_number_total 7435
_reflns_threshold_expression >2sigma(I)
_cod_data_source_file ma901549g_si_002.cif
_cod_data_source_block compound6
_cod_original_sg_symbol_H-M 'P 21/n'
_cod_database_code 1516450

loop_
_symmetry_equiv_pos_as_xyz
'x, y, z'
'-x+1/2, y+1/2, -z+1/2'
'-x, -y, -z'
'x-1/2, -y-1/2, z-1/2'

loop_
_atom_site_label
_atom_site_type_symbol
_atom_site_fract_x
_atom_site_fract_y
_atom_site_fract_z
_atom_site_U_iso_or_equiv
_atom_site_adp_type
_atom_site_occupancy
_atom_site_symmetry_multiplicity
_atom_site_calc_flag
_atom_site_refinement_flags
Rh1 Rh 0.04201(3) 0.224572(18) 0.33136(3) 0.01631(10) Uani 1 1 d .
P1 P 0.06799(9) 0.11601(6) 0.38643(9) 0.0171(3) Uani 1 1 d .
F1 F 0.0413(2) 0.46319(14) 0.5910(2) 0.0256(6) Uani 1 1 d .
F2 F 0.2040(2) 0.55387(14) 0.5967(2) 0.0290(7) Uani 1 1 d .
F3 F 0.3812(2) 0.53254(14) 0.4859(2) 0.0289(7) Uani 1 1 d .
F4 F 0.3906(2) 0.42277(15) 0.3617(2) 0.0277(7) Uani 1 1 d .
N1 N -0.0692(3) 0.1946(2) 0.2004(3) 0.0192(8) Uani 1 1 d .
C1 C 0.0085(4) 0.3371(2) 0.3397(3) 0.0177(10) Uani 1 1 d .
H1 H -0.0613 0.3572 0.3108 0.021 Uiso 1 1 calc R
C2 C 0.0955(4) 0.3268(2) 0.2789(4) 0.0190(10) Uani 1 1 d .
H2 H 0.0904 0.3392 0.2037 0.023 Uiso 1 1 calc R
C3 C 0.2054(4) 0.3225(2) 0.3405(4) 0.0194(10) Uani 1 1 d .
H3 H 0.2675 0.3156 0.2957 0.023 Uiso 1 1 calc R
C4 C 0.2185(4) 0.3854(2) 0.4101(3) 0.0169(9) Uani 1 1 d .
C5 C 0.1294(4) 0.3951(2) 0.4706(3) 0.0175(10) Uani 1 1 d .
C6 C 0.0433(4) 0.3405(2) 0.4550(3) 0.0174(10) Uani 1 1 d .
H6 H -0.0191 0.3474 0.4993 0.021 Uiso 1 1 calc R
C7 C 0.0972(4) 0.2713(2) 0.4713(4) 0.0202(10) Uani 1 1 d .
H7 H 0.0939 0.2468 0.5387 0.024 Uiso 1 1 calc R
C8 C 0.1853(3) 0.2618(2) 0.4098(3) 0.0178(10) Uani 1 1 d .
H8 H 0.2457 0.2303 0.4324 0.021 Uiso 1 1 calc R
C9 C 0.0932(4) 0.1115(2) 0.5260(4) 0.0184(10) Uani 1 1 d .
C10 C 0.0085(4) 0.1316(2) 0.5877(4) 0.0223(11) Uani 1 1 d .
H10 H -0.0613 0.1413 0.5560 0.027 Uiso 1 1 calc R
C11 C 0.0268(4) 0.1373(3) 0.6942(4) 0.0268(12) Uani 1 1 d .
H11 H -0.0301 0.1518 0.7349 0.032 Uiso 1 1 calc R
C12 C 0.1274(4) 0.1220(3) 0.7418(4) 0.0282(12) Uani 1 1 d .
H12 H 0.1392 0.1255 0.8149 0.034 Uiso 1 1 calc R
C13 C 0.2106(4) 0.1016(2) 0.6825(4) 0.0240(11) Uani 1 1 d .
H13 H 0.2795 0.0907 0.7153 0.029 Uiso 1 1 calc R
C14 C 0.1942(4) 0.0969(2) 0.5749(4) 0.0206(10) Uani 1 1 d .
H14 H 0.2524 0.0836 0.5348 0.025 Uiso 1 1 calc R
C15 C 0.1811(4) 0.0725(2) 0.3343(3) 0.0186(10) Uani 1 1 d .
C16 C 0.2083(4) 0.0065(2) 0.3663(4) 0.0218(10) Uani 1 1 d .
H16 H 0.1646 -0.0164 0.4129 0.026 Uiso 1 1 calc R
C17 C 0.2991(4) -0.0259(3) 0.3305(4) 0.0258(11) Uani 1 1 d .
H17 H 0.3185 -0.0701 0.3544 0.031 Uiso 1 1 calc R
C18 C 0.3609(4) 0.0068(3) 0.2599(4) 0.0258(11) Uani 1 1 d .
H18 H 0.4225 -0.0152 0.2349 0.031 Uiso 1 1 calc R
C19 C 0.3328(4) 0.0713(3) 0.2258(4) 0.0244(11) Uani 1 1 d .
H19 H 0.3747 0.0932 0.1768 0.029 Uiso 1 1 calc R
C20 C 0.2438(4) 0.1043(2) 0.2628(4) 0.0204(10) Uani 1 1 d .
H20 H 0.2256 0.1488 0.2392 0.024 Uiso 1 1 calc R
C21 C -0.0481(4) 0.0608(2) 0.3561(4) 0.0227(10) Uani 1 1 d .
H21A H -0.0269 0.0133 0.3712 0.027 Uiso 1 1 calc R
H21B H -0.1070 0.0729 0.4010 0.027 Uiso 1 1 calc R
C22 C -0.0897(4) 0.0666(2) 0.2439(4) 0.0227(11) Uani 1 1 d .
H22A H -0.1435 0.0301 0.2284 0.027 Uiso 1 1 calc R
H22B H -0.0285 0.0592 0.1996 0.027 Uiso 1 1 calc R
C23 C -0.1427(4) 0.1351(2) 0.2156(4) 0.0212(10) Uani 1 1 d .
H23A H -0.1892 0.1290 0.1509 0.025 Uiso 1 1 calc R
H23B H -0.1911 0.1472 0.2708 0.025 Uiso 1 1 calc R
C24 C -0.0040(4) 0.1821(3) 0.1099(4) 0.0261(11) Uani 1 1 d .
H24A H 0.0460 0.1443 0.1253 0.039 Uiso 1 1 calc R
H24B H 0.0376 0.2230 0.0955 0.039 Uiso 1 1 calc R
H24C H -0.0525 0.1709 0.0493 0.039 Uiso 1 1 calc R
C25 C -0.1443(4) 0.2521(3) 0.1748(4) 0.0248(11) Uani 1 1 d .
H25A H -0.1879 0.2611 0.2338 0.037 Uiso 1 1 calc R
H25B H -0.1923 0.2403 0.1140 0.037 Uiso 1 1 calc R
H25C H -0.1021 0.2925 0.1597 0.037 Uiso 1 1 calc R
C26 C 0.1273(4) 0.4520(2) 0.5330(3) 0.0185(10) Uani 1 1 d .
C27 C 0.2103(4) 0.4980(2) 0.5376(4) 0.0202(10) Uani 1 1 d .
C28 C 0.2995(4) 0.4874(2) 0.4804(4) 0.0225(10) Uani 1 1 d .
C29 C 0.3022(4) 0.4305(2) 0.4174(4) 0.0193(10) Uani 1 1 d .
C50 C 0.5871(5) 0.1345(4) 0.3991(5) 0.0459(16) Uani 1 1 d .
H50 H 0.645(5) 0.161(3) 0.437(5) 0.06(2) Uiso 1 1 d .
Cl1 Cl 0.63894(13) 0.05722(9) 0.36089(13) 0.0502(4) Uani 1 1 d .
Cl2 Cl 0.47690(13) 0.12256(11) 0.47662(14) 0.0627(5) Uani 1 1 d .
Cl3 Cl 0.55007(15) 0.18618(10) 0.29235(16) 0.0651(5) Uani 1 1 d .
B1 B 0.7815(5) 0.2542(3) 0.5315(5) 0.0282(13) Uani 1 1 d .
F5 F 0.8683(2) 0.27335(17) 0.5977(2) 0.0429(8) Uani 1 1 d .
F6 F 0.8178(2) 0.22154(18) 0.4442(2) 0.0406(8) Uani 1 1 d .
F7 F 0.7178(3) 0.20859(17) 0.5829(2) 0.0432(9) Uani 1 1 d .
F8 F 0.7205(3) 0.3101(2) 0.5015(3) 0.0681(12) Uani 1 1 d .

loop_
_atom_site_aniso_label
_atom_site_aniso_U_11
_atom_site_aniso_U_22
_atom_site_aniso_U_33
_atom_site_aniso_U_23
_atom_site_aniso_U_13
_atom_site_aniso_U_12
Rh1 0.01730(18) 0.01343(17) 0.01826(18) 0.00136(16) 0.00159(12) -0.00093(17)
P1 0.0174(6) 0.0151(6) 0.0191(6) 0.0017(5) 0.0039(5) 0.0003(5)
F1 0.0275(15) 0.0237(15) 0.0269(15) -0.0047(12) 0.0125(12) 0.0014(13)
F2 0.0358(16) 0.0225(15) 0.0291(16) -0.0104(13) 0.0058(12) -0.0029(14)
F3 0.0256(15) 0.0226(16) 0.0388(17) -0.0071(13) 0.0036(12) -0.0088(13)
F4 0.0204(14) 0.0293(16) 0.0347(17) -0.0072(13) 0.0116(12) -0.0057(13)
N1 0.020(2) 0.019(2) 0.019(2) 0.0001(17) 0.0043(15) -0.0010(17)
C1 0.017(2) 0.013(2) 0.023(2) -0.0015(19) -0.0006(18) -0.0042(19)
C2 0.027(3) 0.014(2) 0.016(2) 0.0016(19) 0.0013(19) -0.001(2)
C3 0.019(2) 0.019(2) 0.021(2) 0.000(2) 0.0060(18) -0.002(2)
C4 0.018(2) 0.015(2) 0.018(2) 0.0039(19) 0.0034(18) 0.0017(19)
C5 0.019(2) 0.017(2) 0.016(2) 0.0036(19) -0.0006(17) -0.0014(19)
C6 0.018(2) 0.016(2) 0.019(2) -0.0003(19) 0.0059(18) -0.0031(19)
C7 0.021(2) 0.018(2) 0.021(2) 0.003(2) -0.0007(18) -0.001(2)
C8 0.015(2) 0.014(3) 0.024(2) 0.0011(19) -0.0051(18) 0.0004(18)
C9 0.025(2) 0.010(2) 0.021(2) 0.0026(18) 0.0061(19) -0.0009(19)
C10 0.024(2) 0.017(2) 0.027(3) 0.002(2) 0.007(2) -0.001(2)
C11 0.039(3) 0.021(3) 0.023(3) 0.002(2) 0.012(2) -0.001(2)
C12 0.047(3) 0.021(3) 0.018(3) 0.001(2) 0.007(2) -0.005(2)
C13 0.029(3) 0.018(3) 0.024(3) 0.003(2) -0.002(2) -0.001(2)
C14 0.020(2) 0.021(3) 0.021(2) 0.000(2) 0.0032(19) -0.002(2)
C15 0.020(2) 0.015(2) 0.020(2) -0.0021(19) 0.0013(18) 0.002(2)
C16 0.030(3) 0.016(2) 0.019(3) -0.0008(19) 0.005(2) -0.003(2)
C17 0.029(3) 0.020(3) 0.028(3) -0.005(2) 0.001(2) 0.005(2)
C18 0.024(3) 0.025(3) 0.029(3) -0.010(2) 0.002(2) 0.000(2)
C19 0.023(3) 0.025(3) 0.026(3) -0.005(2) 0.007(2) -0.007(2)
C20 0.021(2) 0.018(2) 0.022(3) 0.000(2) 0.0021(19) -0.001(2)
C21 0.024(2) 0.018(2) 0.027(3) 0.004(2) 0.002(2) -0.002(2)
C22 0.026(3) 0.016(2) 0.026(3) -0.001(2) 0.002(2) -0.004(2)
C23 0.020(2) 0.019(3) 0.025(3) 0.003(2) 0.0021(19) -0.004(2)
C24 0.029(3) 0.028(3) 0.021(3) -0.002(2) 0.005(2) -0.004(2)
C25 0.023(3) 0.020(2) 0.030(3) 0.005(2) -0.008(2) 0.000(2)
C26 0.017(2) 0.020(2) 0.018(2) 0.0015(19) 0.0024(18) 0.004(2)
C27 0.026(2) 0.015(2) 0.020(2) -0.0041(19) -0.0021(19) 0.000(2)
C28 0.024(3) 0.020(3) 0.023(3) 0.001(2) 0.0002(19) -0.007(2)
C29 0.018(2) 0.019(2) 0.022(2) 0.001(2) 0.0063(18) 0.001(2)
C50 0.035(3) 0.054(4) 0.047(4) -0.010(3) -0.001(3) -0.003(3)
Cl1 0.0423(9) 0.0470(10) 0.0620(11) -0.0001(8) 0.0100(7) -0.0006(8)
Cl2 0.0448(9) 0.0905(15) 0.0540(11) -0.0215(10) 0.0125(8) -0.0092(10)
Cl3 0.0617(11) 0.0496(11) 0.0821(14) 0.0149(10) -0.0088(10) -0.0064(9)
B1 0.021(3) 0.030(3) 0.034(3) 0.005(3) 0.006(2) 0.000(3)
F5 0.0357(18) 0.050(2) 0.0431(19) -0.0162(17) 0.0064(14) -0.0133(17)
F6 0.0322(17) 0.059(2) 0.0319(17) -0.0123(17) 0.0086(13) 0.0013(17)
F7 0.051(2) 0.048(2) 0.0321(18) 0.0005(15) 0.0126(15) -0.0238(17)
F8 0.076(3) 0.055(3) 0.075(3) 0.022(2) 0.018(2) 0.031(2)

loop_
_atom_type_symbol
_atom_type_description
_atom_type_scat_dispersion_real
_atom_type_scat_dispersion_imag
_atom_type_scat_source
C C 0.0033 0.0016 'International Tables Vol C Tables 4.2.6.8 and 6.1.1.4'
H H 0.0000 0.0000 'International Tables Vol C Tables 4.2.6.8 and 6.1.1.4'
B B 0.0013 0.0007 'International Tables Vol C Tables 4.2.6.8 and 6.1.1.4'
Cl Cl 0.1484 0.1585 'International Tables Vol C Tables 4.2.6.8 and 6.1.1.4'
N N 0.0061 0.0033 'International Tables Vol C Tables 4.2.6.8 and 6.1.1.4'
F F 0.0171 0.0103 'International Tables Vol C Tables 4.2.6.8 and 6.1.1.4'
P P 0.1023 0.0942 'International Tables Vol C Tables 4.2.6.8 and 6.1.1.4'
Rh Rh -1.1178 0.9187 'International Tables Vol C Tables 4.2.6.8 and 6.1.1.4'

loop_
_geom_angle_atom_site_label_1
_geom_angle_atom_site_label_2
_geom_angle_atom_site_label_3
_geom_angle
C7 Rh1 C8 38.84(16)
C7 Rh1 N1 159.15(16)
C8 Rh1 N1 158.09(16)
C7 Rh1 C2 77.39(17)
C8 Rh1 C2 65.07(17)
N1 Rh1 C2 100.99(16)
C7 Rh1 C1 65.11(17)
C8 Rh1 C1 77.64(17)
N1 Rh1 C1 101.22(16)
C2 Rh1 C1 35.92(16)
C7 Rh1 P1 96.43(14)
C8 Rh1 P1 94.62(12)
N1 Rh1 P1 93.23(11)
C2 Rh1 P1 154.72(12)
C1 Rh1 P1 158.77(12)
C15 P1 C9 105.2(2)
C15 P1 C21 104.7(2)
C9 P1 C21 105.4(2)
C15 P1 Rh1 115.26(16)
C9 P1 Rh1 111.67(15)
C21 P1 Rh1 113.73(16)
C24 N1 C25 108.3(4)
C24 N1 C23 109.8(4)
C25 N1 C23 104.4(3)
C24 N1 Rh1 108.0(3)
C25 N1 Rh1 108.4(3)
C23 N1 Rh1 117.5(3)
C2 C1 C6 112.5(4)
C2 C1 Rh1 71.2(3)
C6 C1 Rh1 92.8(3)
C1 C2 C3 114.0(4)
C1 C2 Rh1 72.9(3)
C3 C2 Rh1 93.6(3)
C8 C3 C2 100.1(3)
C8 C3 C4 107.7(4)
C2 C3 C4 108.5(4)
C29 C4 C5 119.4(4)
C29 C4 C3 128.2(4)
C5 C4 C3 112.5(4)
C26 C5 C4 118.8(4)
C26 C5 C6 127.8(4)
C4 C5 C6 113.4(4)
C5 C6 C1 108.1(3)
C5 C6 C7 108.7(4)
C1 C6 C7 100.8(4)
C8 C7 C6 112.9(4)
C8 C7 Rh1 70.9(3)
C6 C7 Rh1 99.2(3)
C7 C8 C3 113.1(4)
C7 C8 Rh1 70.3(3)
C3 C8 Rh1 98.9(3)
C14 C9 C10 118.4(4)
C14 C9 P1 123.5(3)
C10 C9 P1 117.6(4)
C11 C10 C9 120.4(5)
C12 C11 C10 120.5(4)
C11 C12 C13 119.8(5)
C12 C13 C14 120.6(5)
C9 C14 C13 120.3(4)
C20 C15 C16 118.8(4)
C20 C15 P1 120.7(3)
C16 C15 P1 120.4(3)
C17 C16 C15 120.6(4)
C18 C17 C16 119.7(5)
C19 C18 C17 120.0(4)
C18 C19 C20 120.6(4)
C19 C20 C15 120.3(4)
C22 C21 P1 112.0(3)
C21 C22 C23 114.0(4)
N1 C23 C22 117.8(4)
F1 C26 C27 118.7(4)
F1 C26 C5 119.9(4)
C27 C26 C5 121.3(4)
F2 C27 C26 119.7(4)
F2 C27 C28 120.4(4)
C26 C27 C28 119.9(4)
F3 C28 C27 119.6(4)
F3 C28 C29 121.2(4)
C27 C28 C29 119.2(4)
F4 C29 C4 121.6(4)
F4 C29 C28 117.0(4)
C4 C29 C28 121.3(4)
Cl1 C50 Cl3 111.6(4)
Cl1 C50 Cl2 111.1(4)
Cl3 C50 Cl2 110.8(4)
F8 B1 F5 110.1(5)
F8 B1 F7 109.5(4)
F5 B1 F7 108.8(5)
F8 B1 F6 109.9(5)
F5 B1 F6 110.5(4)
F7 B1 F6 108.1(5)

loop_
_geom_bond_atom_site_label_1
_geom_bond_atom_site_label_2
_geom_bond_distance
Rh1 C7 2.104(5)
Rh1 C8 2.112(4)
Rh1 N1 2.190(4)
Rh1 C2 2.240(5)
Rh1 C1 2.262(5)
Rh1 P1 2.2722(13)
P1 C15 1.809(4)
P1 C9 1.813(5)
P1 C21 1.822(5)
F1 C26 1.359(5)
F2 C27 1.346(5)
F3 C28 1.344(5)
F4 C29 1.356(5)
N1 C24 1.484(6)
N1 C25 1.488(6)
N1 C23 1.504(6)
C1 C2 1.388(6)
C1 C6 1.526(6)
C2 C3 1.531(6)
C3 C8 1.527(6)
C3 C4 1.534(6)
C4 C29 1.362(6)
C4 C5 1.407(6)
C5 C26 1.383(6)
C5 C6 1.518(6)
C6 C7 1.528(6)
C7 C8 1.402(6)
C9 C14 1.391(6)
C9 C10 1.416(6)
C10 C11 1.385(7)
C11 C12 1.382(7)
C12 C13 1.383(7)
C13 C14 1.396(6)
C15 C20 1.394(6)
C15 C16 1.399(6)
C16 C17 1.397(6)
C17 C18 1.388(7)
C18 C19 1.383(7)
C19 C20 1.390(6)
C21 C22 1.511(6)
C22 C23 1.536(7)
C26 C27 1.367(6)
C27 C28 1.382(7)
C28 C29 1.390(7)
C50 Cl1 1.737(7)
C50 Cl3 1.753(7)
C50 Cl2 1.759(6)
B1 F8 1.378(7)
B1 F5 1.379(7)
B1 F7 1.393(6)
B1 F6 1.399(7)

loop_
_geom_torsion_atom_site_label_1
_geom_torsion_atom_site_label_2
_geom_torsion_atom_site_label_3
_geom_torsion_atom_site_label_4
_geom_torsion
C7 Rh1 P1 C15 -107.3(2)
C8 Rh1 P1 C15 -68.3(2)
N1 Rh1 P1 C15 91.2(2)
C2 Rh1 P1 C15 -33.3(3)
C1 Rh1 P1 C15 -135.6(3)
C7 Rh1 P1 C9 12.7(2)
C8 Rh1 P1 C9 51.7(2)
N1 Rh1 P1 C9 -148.78(19)
C2 Rh1 P1 C9 86.7(3)
C1 Rh1 P1 C9 -15.7(4)
C7 Rh1 P1 C21 131.9(2)
C8 Rh1 P1 C21 170.8(2)
N1 Rh1 P1 C21 -29.6(2)
C2 Rh1 P1 C21 -154.2(3)
C1 Rh1 P1 C21 103.5(4)
C7 Rh1 N1 C24 152.4(4)
C8 Rh1 N1 C24 20.8(6)
C2 Rh1 N1 C24 68.9(3)
C1 Rh1 N1 C24 105.6(3)
P1 Rh1 N1 C24 -90.1(3)
C7 Rh1 N1 C25 35.2(6)
C8 Rh1 N1 C25 -96.3(5)
C2 Rh1 N1 C25 -48.2(3)
C1 Rh1 N1 C25 -11.6(3)
P1 Rh1 N1 C25 152.8(3)
C7 Rh1 N1 C23 -82.8(6)
C8 Rh1 N1 C23 145.6(4)
C2 Rh1 N1 C23 -166.2(3)
C1 Rh1 N1 C23 -129.6(3)
P1 Rh1 N1 C23 34.8(3)
C7 Rh1 C1 C2 103.3(3)
C8 Rh1 C1 C2 64.3(3)
N1 Rh1 C1 C2 -93.3(3)
P1 Rh1 C1 C2 134.7(3)
C7 Rh1 C1 C6 -9.5(2)
C8 Rh1 C1 C6 -48.5(3)
N1 Rh1 C1 C6 153.9(2)
C2 Rh1 C1 C6 -112.8(4)
P1 Rh1 C1 C6 21.8(5)
C6 C1 C2 C3 -1.1(6)
Rh1 C1 C2 C3 -86.3(3)
C6 C1 C2 Rh1 85.1(3)
C7 Rh1 C2 C1 -64.8(3)
C8 Rh1 C2 C1 -103.8(3)
N1 Rh1 C2 C1 94.0(3)
P1 Rh1 C2 C1 -142.9(3)
C7 Rh1 C2 C3 49.2(3)
C8 Rh1 C2 C3 10.2(3)
N1 Rh1 C2 C3 -152.0(3)
C1 Rh1 C2 C3 114.0(4)
P1 Rh1 C2 C3 -28.9(5)
C1 C2 C3 C8 59.9(5)
Rh1 C2 C3 C8 -13.0(3)
C1 C2 C3 C4 -52.7(5)
Rh1 C2 C3 C4 -125.6(3)
C8 C3 C4 C29 125.6(5)
C2 C3 C4 C29 -126.9(5)
C8 C3 C4 C5 -55.4(5)
C2 C3 C4 C5 52.0(5)
C29 C4 C5 C26 2.6(7)
C3 C4 C5 C26 -176.4(4)
C29 C4 C5 C6 -179.4(4)
C3 C4 C5 C6 1.6(6)
C26 C5 C6 C1 122.2(5)
C4 C5 C6 C1 -55.5(5)
C26 C5 C6 C7 -129.2(5)
C4 C5 C6 C7 53.0(5)
C2 C1 C6 C5 55.2(5)
Rh1 C1 C6 C5 126.0(3)
C2 C1 C6 C7 -58.7(5)
Rh1 C1 C6 C7 12.1(3)
C5 C6 C7 C8 -53.6(5)
C1 C6 C7 C8 59.8(5)
C5 C6 C7 Rh1 -126.6(3)
C1 C6 C7 Rh1 -13.2(3)
N1 Rh1 C7 C8 -153.6(4)
C2 Rh1 C7 C8 -65.7(3)
C1 Rh1 C7 C8 -101.5(3)
P1 Rh1 C7 C8 89.4(3)
C8 Rh1 C7 C6 111.2(4)
N1 Rh1 C7 C6 -42.4(6)
C2 Rh1 C7 C6 45.4(3)
C1 Rh1 C7 C6 9.6(2)
P1 Rh1 C7 C6 -159.4(2)
C6 C7 C8 C3 -0.6(6)
Rh1 C7 C8 C3 91.5(3)
C6 C7 C8 Rh1 -92.1(3)
C2 C3 C8 C7 -58.3(5)
C4 C3 C8 C7 54.9(5)
C2 C3 C8 Rh1 13.9(3)
C4 C3 C8 Rh1 127.1(3)
N1 Rh1 C8 C7 154.9(4)
C2 Rh1 C8 C7 101.2(3)
C1 Rh1 C8 C7 65.5(3)
P1 Rh1 C8 C7 -94.5(3)
C7 Rh1 C8 C3 -111.4(4)
N1 Rh1 C8 C3 43.4(6)
C2 Rh1 C8 C3 -10.3(3)
C1 Rh1 C8 C3 -46.0(3)
P1 Rh1 C8 C3 154.0(2)
C15 P1 C9 C14 17.8(5)
C21 P1 C9 C14 128.2(4)
Rh1 P1 C9 C14 -107.9(4)
C15 P1 C9 C10 -169.6(4)
C21 P1 C9 C10 -59.3(4)
Rh1 P1 C9 C10 64.6(4)
C14 C9 C10 C11 0.8(7)
P1 C9 C10 C11 -172.1(4)
C9 C10 C11 C12 -1.4(7)
C10 C11 C12 C13 0.7(8)
C11 C12 C13 C14 0.5(7)
C10 C9 C14 C13 0.4(7)
P1 C9 C14 C13 172.9(4)
C12 C13 C14 C9 -1.1(7)
C9 P1 C15 C20 -125.5(4)
C21 P1 C15 C20 123.6(4)
Rh1 P1 C15 C20 -2.0(4)
C9 P1 C15 C16 53.5(4)
C21 P1 C15 C16 -57.4(4)
Rh1 P1 C15 C16 176.9(3)
C20 C15 C16 C17 2.5(7)
P1 C15 C16 C17 -176.5(4)
C15 C16 C17 C18 -2.1(7)
C16 C17 C18 C19 0.4(7)
C17 C18 C19 C20 0.9(7)
C18 C19 C20 C15 -0.5(7)
C16 C15 C20 C19 -1.2(7)
P1 C15 C20 C19 177.8(4)
C15 P1 C21 C22 -77.4(4)
C9 P1 C21 C22 171.9(3)
Rh1 P1 C21 C22 49.2(4)
P1 C21 C22 C23 -68.5(5)
C24 N1 C23 C22 64.3(5)
C25 N1 C23 C22 -179.7(4)
Rh1 N1 C23 C22 -59.6(5)
C21 C22 C23 N1 77.5(5)
C4 C5 C26 F1 179.0(4)
C6 C5 C26 F1 1.3(7)
C4 C5 C26 C27 -0.8(7)
C6 C5 C26 C27 -178.5(4)
F1 C26 C27 F2 -1.8(7)
C5 C26 C27 F2 178.0(4)
F1 C26 C27 C28 179.1(4)
C5 C26 C27 C28 -1.0(7)
F2 C27 C28 F3 1.5(7)
C26 C27 C28 F3 -179.5(4)
F2 C27 C28 C29 -177.9(4)
C26 C27 C28 C29 1.1(7)
C5 C4 C29 F4 179.2(4)
C3 C4 C29 F4 -2.0(7)
C5 C4 C29 C28 -2.6(7)
C3 C4 C29 C28 176.3(5)
F3 C28 C29 F4 -0.4(7)
C27 C28 C29 F4 179.1(4)
F3 C28 C29 C4 -178.7(4)
C27 C28 C29 C4 0.7(7)
